data_7207395
loop_
_publ_author_name
'Dai, Jing-Wei'
'Tong, Ming-Liang'

_publ_section_title
;
 Alkali--lanthanide heterometallic coordination polymers based on
 2,2&#x2032;-bipyridine-6,6&#x2032;-dicarboxylate: synthesis, structure,
 and luminescent properties
;
_journal_issue 6
_journal_name_full CrystEngComm
_journal_page_first 2124
_journal_paper_doi 10.1039/c2ce05828f
_journal_volume 14
_journal_year 2012
_chemical_formula_sum 'C24 H12 N4 Na O8 Tb'
_chemical_formula_weight 666.29
_chemical_name_systematic
;
?
;
_space_group_IT_number 56
_symmetry_cell_setting orthorhombic
_symmetry_space_group_name_Hall '-P 2ab 2ac'
_symmetry_space_group_name_H-M 'P c c n'
_atom_sites_solution_hydrogens geom
_atom_sites_solution_primary direct
_atom_sites_solution_secondary difmap
_audit_creation_method SHELXL-97
_cell_angle_alpha 90.00
_cell_angle_beta 90.00
_cell_angle_gamma 90.00
_cell_formula_units_Z 4
_cell_length_a 8.8179(3)
_cell_length_b 13.7604(3)
_cell_length_c 18.6600(4)
_cell_measurement_reflns_used 12941
_cell_measurement_temperature 298(2)
_cell_measurement_theta_max 54.82
_cell_measurement_theta_min 6.36
_cell_volume 2264.16(10)
_computing_cell_refinement 'PROCESS-AUTO (Rigaku, 1998)'
_computing_data_collection 'PROCESS-AUTO (Rigaku, 1998)'
_computing_data_reduction 'PROCESS-AUTO (Rigaku, 1998)'
_computing_molecular_graphics 'Bruker SHELXTL'
_computing_publication_material 'Bruker SHELXTL'
_computing_structure_refinement 'SHELXL-97 (Sheldrick, 1997)'
_computing_structure_solution 'SHELXS-97 (Sheldrick, 1990)'
_diffrn_ambient_temperature 298(2)
_diffrn_measured_fraction_theta_full 0.996
_diffrn_measured_fraction_theta_max 0.996
_diffrn_measurement_device_type 'Rigaku R-AXIS SPIDER IP'
_diffrn_measurement_method '\w scans'
_diffrn_radiation_monochromator graphite
_diffrn_radiation_source 'fine-focus sealed tube'
_diffrn_radiation_type MoK\a
_diffrn_radiation_wavelength 0.71073
_diffrn_reflns_av_R_equivalents 0.0190
_diffrn_reflns_av_sigmaI/netI 0.0118
_diffrn_reflns_limit_h_max 11
_diffrn_reflns_limit_h_min -11
_diffrn_reflns_limit_k_max 13
_diffrn_reflns_limit_k_min -17
_diffrn_reflns_limit_l_max 23
_diffrn_reflns_limit_l_min -23
_diffrn_reflns_number 16414
_diffrn_reflns_theta_full 27.00
_diffrn_reflns_theta_max 27.00
_diffrn_reflns_theta_min 3.18
_exptl_absorpt_coefficient_mu 3.204
_exptl_absorpt_correction_T_max 0.8116
_exptl_absorpt_correction_T_min 0.7527
_exptl_absorpt_correction_type multi-scan
_exptl_absorpt_process_details '(ABSCOR; Higashi, 1995)'
_exptl_crystal_density_diffrn 1.955
_exptl_crystal_density_method 'not measured'
_exptl_crystal_F_000 1296
_exptl_crystal_size_max 0.09
_exptl_crystal_size_mid 0.08
_exptl_crystal_size_min 0.07
_refine_diff_density_max 0.506
_refine_diff_density_min -0.249
_refine_diff_density_rms 0.070
_refine_ls_extinction_method none
_refine_ls_goodness_of_fit_ref 1.075
_refine_ls_hydrogen_treatment constr
_refine_ls_matrix_type full
_refine_ls_number_parameters 173
_refine_ls_number_reflns 2468
_refine_ls_number_restraints 0
_refine_ls_restrained_S_all 1.075
_refine_ls_R_factor_all 0.0198
_refine_ls_R_factor_gt 0.0164
_refine_ls_shift/su_max 0.000
_refine_ls_shift/su_mean 0.000
_refine_ls_structure_factor_coef Fsqd
_refine_ls_weighting_details 'calc w=1/[\s^2^(Fo^2^)+(0.0247P)^2^+0.9507P] where P=(Fo^2^+2Fc^2^)/3'
_refine_ls_weighting_scheme calc
_refine_ls_wR_factor_gt 0.0428
_refine_ls_wR_factor_ref 0.0443
_reflns_number_gt 2158
_reflns_number_total 2468
_reflns_threshold_expression >2sigma(I)
_cod_data_source_file c2ce05828f.txt
_cod_data_source_block 2
_cod_depositor_comments
;
The following automatic conversions were performed:

'_symmetry_cell_setting' value 'Orthorhombic' changed to
'orthorhombic' according to
/home/saulius/struct/CIF-dictionaries/cif_core.dic dictionary named
'cif_core.dic' version 2.4.1 from 2010-06-29.

Automatic conversion script
Id: cif_fix_values 1715 2011-07-08 13:25:40Z adriana 
;
_cod_original_sg_symbol_Hall '-P 2ab 2ac '
_cod_original_sg_symbol_H-M 'Pccn '
_cod_database_code 7207395

loop_
_symmetry_equiv_pos_as_xyz
'x, y, z'
'-x+1/2, -y+1/2, z'
'-x, y+1/2, -z+1/2'
'x+1/2, -y, -z+1/2'
'-x, -y, -z'
'x-1/2, y-1/2, -z'
'x, -y-1/2, z-1/2'
'-x-1/2, y, z-1/2'

loop_
_atom_site_label
_atom_site_type_symbol
_atom_site_fract_x
_atom_site_fract_y
_atom_site_fract_z
_atom_site_U_iso_or_equiv
_atom_site_adp_type
_atom_site_occupancy
_atom_site_symmetry_multiplicity
_atom_site_calc_flag
_atom_site_refinement_flags
Tb1 Tb 0.2500 0.2500 0.058011(6) 0.02021(6) Uani 1 2 d S
Na1 Na 0.7500 0.2500 0.32216(7) 0.0335(3) Uani 1 2 d S
O1 O 0.41126(15) 0.29962(10) 0.14950(7) 0.0314(3) Uani 1 1 d .
O2 O 0.5739(2) 0.26904(12) 0.23743(9) 0.0525(5) Uani 1 1 d .
O3 O 0.05711(18) 0.24366(9) -0.02852(9) 0.0332(3) Uani 1 1 d .
O4 O -0.07680(16) 0.16536(11) -0.11220(7) 0.0404(4) Uani 1 1 d .
N1 N 0.39874(16) 0.11437(10) 0.11175(7) 0.0224(3) Uani 1 1 d .
N2 N 0.21209(17) 0.08524(11) 0.00436(8) 0.0222(3) Uani 1 1 d .
C1 C 0.4801(2) 0.13549(14) 0.17060(10) 0.0264(4) Uani 1 1 d .
C2 C 0.5511(2) 0.06375(15) 0.21073(11) 0.0370(5) Uani 1 1 d .
H2 H 0.6047 0.0796 0.2521 0.044 Uiso 1 1 calc R
C3 C 0.5408(3) -0.03179(16) 0.18804(11) 0.0407(5) Uani 1 1 d .
H3 H 0.5873 -0.0811 0.2141 0.049 Uiso 1 1 calc R
C4 C 0.4604(2) -0.05347(14) 0.12608(11) 0.0323(4) Uani 1 1 d .
H4 H 0.4549 -0.1170 0.1093 0.039 Uiso 1 1 calc R
C5 C 0.3884(2) 0.02130(12) 0.08967(9) 0.0231(4) Uani 1 1 d .
C6 C 0.2934(2) 0.00673(13) 0.02434(10) 0.0230(4) Uani 1 1 d .
C7 C 0.2847(2) -0.08055(14) -0.01303(11) 0.0286(4) Uani 1 1 d .
H7 H 0.3419 -0.1340 0.0012 0.034 Uiso 1 1 calc R
C8 C 0.1890(3) -0.08627(15) -0.07199(11) 0.0336(4) Uani 1 1 d .
H8 H 0.1827 -0.1435 -0.0983 0.040 Uiso 1 1 calc R
C9 C 0.1029(2) -0.00617(15) -0.09138(10) 0.0316(4) Uani 1 1 d .
H9 H 0.0367 -0.0093 -0.1301 0.038 Uiso 1 1 calc R
C10 C 0.1174(2) 0.07841(14) -0.05200(9) 0.0245(4) Uani 1 1 d .
C11 C 0.4896(3) 0.24337(13) 0.18869(9) 0.0293(5) Uani 1 1 d .
C12 C 0.0241(2) 0.16956(15) -0.06668(9) 0.0274(4) Uani 1 1 d .

loop_
_atom_site_aniso_label
_atom_site_aniso_U_11
_atom_site_aniso_U_22
_atom_site_aniso_U_33
_atom_site_aniso_U_23
_atom_site_aniso_U_13
_atom_site_aniso_U_12
Tb1 0.02203(8) 0.01648(8) 0.02211(8) 0.000 0.000 0.00293(4)
Na1 0.0281(6) 0.0475(8) 0.0249(5) 0.000 0.000 -0.0090(4)
O1 0.0369(8) 0.0221(7) 0.0352(7) -0.0007(6) -0.0106(6) -0.0008(6)
O2 0.0663(12) 0.0413(9) 0.0500(10) -0.0088(8) -0.0325(9) 0.0027(8)
O3 0.0342(8) 0.0270(7) 0.0384(8) -0.0018(6) -0.0104(7) 0.0080(5)
O4 0.0383(8) 0.0472(9) 0.0357(7) 0.0005(7) -0.0155(6) 0.0074(7)
N1 0.0232(7) 0.0198(7) 0.0243(7) 0.0006(6) -0.0009(6) 0.0022(6)
N2 0.0214(7) 0.0204(7) 0.0247(7) 0.0001(6) -0.0002(6) 0.0018(6)
C1 0.0280(9) 0.0267(9) 0.0245(8) 0.0009(8) -0.0021(7) 0.0005(7)
C2 0.0448(12) 0.0325(11) 0.0337(10) 0.0053(9) -0.0139(9) 0.0015(9)
C3 0.0479(13) 0.0296(11) 0.0447(13) 0.0117(9) -0.0136(10) 0.0045(10)
C4 0.0370(11) 0.0201(9) 0.0397(10) 0.0051(8) -0.0038(9) 0.0028(8)
C5 0.0235(9) 0.0196(8) 0.0262(9) 0.0019(7) 0.0014(7) 0.0016(7)
C6 0.0219(8) 0.0189(8) 0.0282(9) 0.0011(7) 0.0025(7) 0.0005(7)
C7 0.0280(9) 0.0209(9) 0.0370(11) -0.0031(8) 0.0018(8) 0.0011(7)
C8 0.0360(11) 0.0267(10) 0.0379(10) -0.0112(9) 0.0023(9) -0.0041(9)
C9 0.0310(10) 0.0344(10) 0.0295(9) -0.0055(8) -0.0035(8) -0.0027(8)
C10 0.0223(9) 0.0267(10) 0.0245(8) -0.0002(7) -0.0002(6) -0.0007(7)
C11 0.0319(11) 0.0293(11) 0.0267(10) -0.0009(8) -0.0042(7) -0.0018(8)
C12 0.0257(9) 0.0311(10) 0.0255(9) 0.0037(8) -0.0006(7) 0.0027(8)

loop_
_atom_type_symbol
_atom_type_description
_atom_type_scat_dispersion_real
_atom_type_scat_dispersion_imag
_atom_type_scat_source
C C 0.0033 0.0016 'International Tables Vol C Tables 4.2.6.8 and 6.1.1.4'
H H 0.0000 0.0000 'International Tables Vol C Tables 4.2.6.8 and 6.1.1.4'
N N 0.0061 0.0033 'International Tables Vol C Tables 4.2.6.8 and 6.1.1.4'
O O 0.0106 0.0060 'International Tables Vol C Tables 4.2.6.8 and 6.1.1.4'
Na Na 0.0362 0.0249 'International Tables Vol C Tables 4.2.6.8 and 6.1.1.4'
Tb Tb -0.1723 4.1537 'International Tables Vol C Tables 4.2.6.8 and 6.1.1.4'

loop_
_geom_angle_atom_site_label_1
_geom_angle_atom_site_label_2
_geom_angle_atom_site_label_3
_geom_angle
_geom_angle_site_symmetry_1
_geom_angle_site_symmetry_3
O1 Tb1 O1 85.48(7) . 2
O1 Tb1 O3 163.66(4) . .
O1 Tb1 O3 92.92(5) 2 .
O1 Tb1 O3 92.92(5) . 2
O1 Tb1 O3 163.66(4) 2 2
O3 Tb1 O3 93.06(8) . 2
O1 Tb1 N1 78.84(5) . 2
O1 Tb1 N1 66.57(5) 2 2
O3 Tb1 N1 85.60(5) . 2
O3 Tb1 N1 129.09(4) 2 2
O1 Tb1 N1 66.57(5) . .
O1 Tb1 N1 78.84(5) 2 .
O3 Tb1 N1 129.09(4) . .
O3 Tb1 N1 85.60(5) 2 .
N1 Tb1 N1 132.54(6) 2 .
O1 Tb1 N2 129.95(5) . .
O1 Tb1 N2 86.90(5) 2 .
O3 Tb1 N2 66.05(4) . .
O3 Tb1 N2 81.67(5) 2 .
N1 Tb1 N2 140.33(5) 2 .
N1 Tb1 N2 63.41(5) . .
O1 Tb1 N2 86.90(5) . 2
O1 Tb1 N2 129.95(5) 2 2
O3 Tb1 N2 81.67(5) . 2
O3 Tb1 N2 66.05(4) 2 2
N1 Tb1 N2 63.41(5) 2 2
N1 Tb1 N2 140.33(5) . 2
N2 Tb1 N2 132.81(7) . 2
O2 Na1 O2 89.79(12) . 2_655
O2 Na1 O4 141.95(6) . 7_666
O2 Na1 O4 88.53(7) 2_655 7_666
O2 Na1 O4 88.53(7) . 8_656
O2 Na1 O4 141.95(6) 2_655 8_656
O4 Na1 O4 114.95(9) 7_666 8_656
C11 O1 Tb1 125.23(12) . .
C11 O2 Na1 155.95(15) . .
C12 O3 Tb1 125.33(12) . .
C12 O4 Na1 146.23(15) . 7_465
C1 N1 C5 119.42(15) . .
C1 N1 Tb1 116.61(11) . .
C5 N1 Tb1 123.57(11) . .
C10 N2 C6 119.32(16) . .
C10 N2 Tb1 117.32(12) . .
C6 N2 Tb1 122.98(12) . .
N1 C1 C2 121.87(18) . .
N1 C1 C11 114.90(16) . .
C2 C1 C11 123.23(17) . .
C3 C2 C1 118.71(19) . .
C3 C2 H2 120.6 . .
C1 C2 H2 120.6 . .
C2 C3 C4 119.50(19) . .
C2 C3 H3 120.2 . .
C4 C3 H3 120.2 . .
C5 C4 C3 118.83(18) . .
C5 C4 H4 120.6 . .
C3 C4 H4 120.6 . .
N1 C5 C4 121.61(17) . .
N1 C5 C6 114.52(15) . .
C4 C5 C6 123.87(16) . .
N2 C6 C7 121.58(17) . .
N2 C6 C5 114.61(15) . .
C7 C6 C5 123.80(17) . .
C8 C7 C6 118.65(18) . .
C8 C7 H7 120.7 . .
C6 C7 H7 120.7 . .
C9 C8 C7 119.64(18) . .
C9 C8 H8 120.2 . .
C7 C8 H8 120.2 . .
C10 C9 C8 118.67(18) . .
C10 C9 H9 120.7 . .
C8 C9 H9 120.7 . .
N2 C10 C9 122.11(17) . .
N2 C10 C12 114.68(16) . .
C9 C10 C12 123.17(16) . .
O2 C11 O1 125.54(18) . .
O2 C11 C1 118.56(18) . .
O1 C11 C1 115.86(16) . .
O4 C12 O3 125.91(19) . .
O4 C12 C10 118.36(18) . .
O3 C12 C10 115.71(16) . .

loop_
_geom_bond_atom_site_label_1
_geom_bond_atom_site_label_2
_geom_bond_distance
_geom_bond_site_symmetry_2
Tb1 O1 2.3244(13) .
Tb1 O1 2.3244(13) 2
Tb1 O3 2.3468(15) .
Tb1 O3 2.3468(15) 2
Tb1 N1 2.4917(14) 2
Tb1 N1 2.4917(14) .
Tb1 N2 2.5008(15) .
Tb1 N2 2.5008(15) 2
Na1 O2 2.2318(18) .
Na1 O2 2.2318(18) 2_655
Na1 O4 2.2780(15) 7_666
Na1 O4 2.2780(15) 8_656
O1 C11 1.269(2) .
O2 C11 1.226(3) .
O3 C12 1.277(2) .
O4 C12 1.232(2) .
O4 Na1 2.2780(15) 7_465
N1 C1 1.343(2) .
N1 C5 1.348(2) .
N2 C10 1.346(2) .
N2 C6 1.349(2) .
C1 C2 1.389(3) .
C1 C11 1.525(3) .
C2 C3 1.384(3) .
C2 H2 0.9300 .
C3 C4 1.389(3) .
C3 H3 0.9300 .
C4 C5 1.386(2) .
C4 H4 0.9300 .
C5 C6 1.493(3) .
C6 C7 1.391(3) .
C7 C8 1.389(3) .
C7 H7 0.9300 .
C8 C9 1.386(3) .
C8 H8 0.9300 .
C9 C10 1.382(3) .
C9 H9 0.9300 .
C10 C12 1.525(3) .

loop_
_geom_torsion_atom_site_label_1
_geom_torsion_atom_site_label_2
_geom_torsion_atom_site_label_3
_geom_torsion_atom_site_label_4
_geom_torsion
_geom_torsion_site_symmetry_1
O1 Tb1 O1 C11 74.04(16) 2
O3 Tb1 O1 C11 158.98(19) .
O3 Tb1 O1 C11 -89.67(16) 2
N1 Tb1 O1 C11 141.03(17) 2
N1 Tb1 O1 C11 -5.75(16) .
N2 Tb1 O1 C11 -8.09(18) .
N2 Tb1 O1 C11 -155.47(16) 2
O2 Na1 O2 C11 70.8(4) 2_655
O4 Na1 O2 C11 158.1(4) 7_666
O4 Na1 O2 C11 -71.2(4) 8_656
O1 Tb1 O3 C12 -174.32(16) .
O1 Tb1 O3 C12 -90.44(16) 2
O3 Tb1 O3 C12 74.35(15) 2
N1 Tb1 O3 C12 -156.66(16) 2
N1 Tb1 O3 C12 -12.46(19) .
N2 Tb1 O3 C12 -5.14(15) .
N2 Tb1 O3 C12 139.60(17) 2
O1 Tb1 N1 C1 7.98(12) .
O1 Tb1 N1 C1 -81.90(13) 2
O3 Tb1 N1 C1 -166.55(12) .
O3 Tb1 N1 C1 103.09(13) 2
N1 Tb1 N1 C1 -38.87(12) 2
N2 Tb1 N1 C1 -174.03(14) .
N2 Tb1 N1 C1 60.04(15) 2
O1 Tb1 N1 C5 -179.35(15) .
O1 Tb1 N1 C5 90.77(13) 2
O3 Tb1 N1 C5 6.13(16) .
O3 Tb1 N1 C5 -84.24(13) 2
N1 Tb1 N1 C5 133.80(14) 2
N2 Tb1 N1 C5 -1.35(12) .
N2 Tb1 N1 C5 -127.29(13) 2
O1 Tb1 N2 C10 -175.60(11) .
O1 Tb1 N2 C10 102.94(13) 2
O3 Tb1 N2 C10 8.35(12) .
O3 Tb1 N2 C10 -88.77(13) 2
N1 Tb1 N2 C10 56.49(16) 2
N1 Tb1 N2 C10 -178.00(14) .
N2 Tb1 N2 C10 -42.79(12) 2
O1 Tb1 N2 C6 -2.81(16) .
O1 Tb1 N2 C6 -84.28(14) 2
O3 Tb1 N2 C6 -178.86(15) .
O3 Tb1 N2 C6 84.02(14) 2
N1 Tb1 N2 C6 -130.72(13) 2
N1 Tb1 N2 C6 -5.21(13) .
N2 Tb1 N2 C6 130.00(14) 2
C5 N1 C1 C2 -1.7(3) .
Tb1 N1 C1 C2 171.32(15) .
C5 N1 C1 C11 177.45(17) .
Tb1 N1 C1 C11 -9.6(2) .
N1 C1 C2 C3 1.8(3) .
C11 C1 C2 C3 -177.3(2) .
C1 C2 C3 C4 0.1(3) .
C2 C3 C4 C5 -2.0(3) .
C1 N1 C5 C4 -0.3(3) .
Tb1 N1 C5 C4 -172.77(14) .
C1 N1 C5 C6 179.21(16) .
Tb1 N1 C5 C6 6.7(2) .
C3 C4 C5 N1 2.1(3) .
C3 C4 C5 C6 -177.35(19) .
C10 N2 C6 C7 1.7(3) .
Tb1 N2 C6 C7 -170.99(13) .
C10 N2 C6 C5 -177.01(16) .
Tb1 N2 C6 C5 10.3(2) .
N1 C5 C6 N2 -10.6(2) .
C4 C5 C6 N2 168.85(17) .
N1 C5 C6 C7 170.73(17) .
C4 C5 C6 C7 -9.8(3) .
N2 C6 C7 C8 -0.4(3) .
C5 C6 C7 C8 178.18(18) .
C6 C7 C8 C9 -1.2(3) .
C7 C8 C9 C10 1.4(3) .
C6 N2 C10 C9 -1.5(3) .
Tb1 N2 C10 C9 171.60(14) .
C6 N2 C10 C12 176.29(15) .
Tb1 N2 C10 C12 -10.6(2) .
C8 C9 C10 N2 0.0(3) .
C8 C9 C10 C12 -177.60(18) .
Na1 O2 C11 O1 -171.1(3) .
Na1 O2 C11 C1 6.5(6) .
Tb1 O1 C11 O2 -179.34(18) .
Tb1 O1 C11 C1 3.0(3) .
N1 C1 C11 O2 -173.0(2) .
C2 C1 C11 O2 6.2(3) .
N1 C1 C11 O1 4.9(3) .
C2 C1 C11 O1 -175.98(19) .
Na1 O4 C12 O3 10.1(4) 7_465
Na1 O4 C12 C10 -171.65(16) 7_465
Tb1 O3 C12 O4 179.97(15) .
Tb1 O3 C12 C10 1.6(2) .
N2 C10 C12 O4 -172.09(17) .
C9 C10 C12 O4 5.6(3) .
N2 C10 C12 O3 6.4(2) .
C9 C10 C12 O3 -175.89(18) .
